data_1515902
loop_
_publ_author_name
'Terada, Takuma'
'Kurahashi, Takuya'
'Matsubara, Seijiro'

_publ_section_title
;
 Diastereoselective Construction of Trans-Fused Octalone Framework via
 Ruthenium-Porphyrin-Catalyzed Cycloaddition.
;
_journal_issue 10
_journal_name_full 'Organic letters'
_journal_page_first 2594
_journal_page_last 2597
_journal_paper_doi 10.1021/ol500625r
_journal_volume 16
_journal_year 2014
_chemical_formula_moiety 'C16 H17 Cl O'
_chemical_formula_sum 'C16 H17 Cl O'
_chemical_formula_weight 260.76
_space_group_IT_number 2
_symmetry_cell_setting triclinic
_symmetry_Int_Tables_number 2
_symmetry_space_group_name_Hall '-P 1'
_symmetry_space_group_name_H-M 'P -1'
_atom_sites_solution_hydrogens geom
_atom_sites_solution_primary direct
_atom_sites_solution_secondary difmap
_cell_angle_alpha 91.736(7)
_cell_angle_beta 93.937(7)
_cell_angle_gamma 94.455(7)
_cell_formula_units_Z 2
_cell_length_a 5.4255(6)
_cell_length_b 9.6517(11)
_cell_length_c 12.7498(15)
_cell_measurement_reflns_used 5709
_cell_measurement_temperature 293
_cell_measurement_theta_max 27.60
_cell_measurement_theta_min 3.20
_cell_volume 663.63(13)
_computing_cell_refinement 'CrystalClear-SM Auto 2.0 r15'
_computing_data_collection 'CrystalClear-SM Auto 2.0 r15 (Rigaku, 2011)'
_computing_data_reduction 'CrystalClear-SM Auto 2.0 r15'
_computing_molecular_graphics 'CrystalStructure 4.0'
_computing_publication_material 'CrystalStructure 4.0 (Rigaku, 2010)'
_computing_structure_refinement 'SHELXL97 (Sheldrick, 2008)'
_computing_structure_solution 'SIR2004 (Burla, et al., 2005)'
_diffrn_ambient_temperature 293
_diffrn_detector_area_resol_mean 6.827
_diffrn_measured_fraction_theta_full 0.995
_diffrn_measured_fraction_theta_max 0.995
_diffrn_measurement_device_type 'Rigaku XtaLAB mini'
_diffrn_measurement_method \w
_diffrn_radiation_type 'Mo K\a'
_diffrn_radiation_wavelength 0.71075
_diffrn_reflns_av_R_equivalents 0.0274
_diffrn_reflns_limit_h_max 7
_diffrn_reflns_limit_h_min -7
_diffrn_reflns_limit_k_max 12
_diffrn_reflns_limit_k_min -12
_diffrn_reflns_limit_l_max 16
_diffrn_reflns_limit_l_min -16
_diffrn_reflns_number 6909
_diffrn_reflns_theta_full 27.48
_diffrn_reflns_theta_max 27.48
_diffrn_standards_number 0
_exptl_absorpt_coefficient_mu 0.272
_exptl_absorpt_correction_T_max 0.914
_exptl_absorpt_correction_T_min 0.684
_exptl_absorpt_correction_type multi-scan
_exptl_absorpt_process_details 'REQAB (Rigaku, 1998)'
_exptl_crystal_colour colorless
_exptl_crystal_density_diffrn 1.305
_exptl_crystal_density_method 'not measured'
_exptl_crystal_description prism
_exptl_crystal_F_000 276.00
_exptl_crystal_size_max 0.380
_exptl_crystal_size_mid 0.360
_exptl_crystal_size_min 0.330
_refine_diff_density_max 0.310
_refine_diff_density_min -0.220
_refine_ls_extinction_method none
_refine_ls_goodness_of_fit_ref 1.102
_refine_ls_hydrogen_treatment mixed
_refine_ls_number_parameters 171
_refine_ls_number_reflns 3025
_refine_ls_number_restraints 0
_refine_ls_R_factor_gt 0.0518
_refine_ls_shift/su_max 0.001
_refine_ls_structure_factor_coef Fsqd
_refine_ls_weighting_details 'w = 1/[\s^2^(Fo^2^)+(0.1000P)^2^+0.0000P] where P=(Fo^2^+2Fc^2^)/3'
_refine_ls_weighting_scheme calc
_refine_ls_wR_factor_ref 0.1728
_reflns_number_gt 2169
_reflns_number_total 3025
_reflns_threshold_expression F^2^>2.0\s(F^2^)
_cod_data_source_file ol500625r_si_003.cif
_cod_data_source_block 2013_11_15_2
_cod_depositor_comments 'Adding full bibliography for 1515901--1515903.cif.'
_cod_original_cell_volume 663.63(14)
_cod_database_code 1515902

loop_
_symmetry_equiv_pos_site_id
_symmetry_equiv_pos_as_xyz
1 +X,+Y,+Z
2 -X,-Y,-Z

loop_
_atom_site_label
_atom_site_type_symbol
_atom_site_fract_x
_atom_site_fract_y
_atom_site_fract_z
_atom_site_U_iso_or_equiv
_atom_site_adp_type
_atom_site_occupancy
_atom_site_symmetry_multiplicity
_atom_site_calc_flag
_atom_site_refinement_flags
Cl1 Cl 0.06811(11) 0.14478(6) 1.35087(4) 0.0764(3) Uani 1.0 2 d .
O20 O 1.0455(4) 0.46293(18) 0.65998(13) 0.0847(6) Uani 1.0 2 d .
C1 C 0.5532(3) 0.27491(17) 0.95034(13) 0.0411(4) Uani 1.0 2 d .
C2 C 0.6310(4) 0.21551(17) 0.75865(13) 0.0434(5) Uani 1.0 2 d .
C3 C 0.4387(4) 0.23884(18) 1.04905(14) 0.0423(4) Uani 1.0 2 d .
C4 C 0.7002(4) 0.37234(17) 0.75087(14) 0.0465(5) Uani 1.0 2 d .
C5 C 0.4417(4) 0.2535(3) 1.24013(16) 0.0561(5) Uani 1.0 2 d .
C6 C 0.5514(4) 0.2819(2) 1.14865(14) 0.0513(5) Uani 1.0 2 d .
C7 C 0.2128(4) 0.1785(2) 1.23536(15) 0.0525(5) Uani 1.0 2 d .
C8 C 0.0969(4) 0.1327(2) 1.14005(17) 0.0559(5) Uani 1.0 2 d .
C9 C 0.4714(4) 0.18816(18) 0.85139(14) 0.0450(5) Uani 1.0 2 d .
C10 C 0.2091(4) 0.16220(19) 1.04843(15) 0.0511(5) Uani 1.0 2 d .
C11 C 0.7210(4) 0.38377(19) 0.94715(15) 0.0485(5) Uani 1.0 2 d .
C12 C 0.5041(4) 0.15350(19) 0.65530(14) 0.0556(5) Uani 1.0 2 d .
C13 C 0.8413(4) 0.43095(19) 0.85141(14) 0.0491(5) Uani 1.0 2 d .
C15 C 0.8418(5) 0.4000(2) 0.65451(16) 0.0584(6) Uani 1.0 2 d .
C16 C 0.6574(5) 0.1839(3) 0.56181(16) 0.0681(6) Uani 1.0 2 d .
C17 C 0.7154(5) 0.3395(3) 0.55223(16) 0.0718(7) Uani 1.0 2 d .
H2 H 0.7849 0.1702 0.7722 0.0521 Uiso 1.0 2 calc R
H4 H 0.5458 0.4185 0.7425 0.0558 Uiso 1.0 2 calc R
H5 H 0.5214 0.2838 1.3074 0.0821 Uiso 1.0 2 calc R
H6 H 0.7060 0.3315 1.1525 0.0615 Uiso 1.0 2 calc R
H8 H -0.0565 0.0819 1.1372 0.0671 Uiso 1.0 2 calc R
H9A H 0.3019 0.2057 0.8300 0.0541 Uiso 1.0 2 calc R
H9B H 0.4724 0.0907 0.8677 0.0541 Uiso 1.0 2 calc R
H10 H 0.1294 0.1301 0.9844 0.0613 Uiso 1.0 2 calc R
H12A H 0.4752 0.0536 0.6608 0.0668 Uiso 1.0 2 calc R
H12B H 0.3444 0.1912 0.6433 0.0668 Uiso 1.0 2 calc R
H13A H 1.0089 0.4021 0.8539 0.0589 Uiso 1.0 2 calc R
H13B H 0.8515 0.5317 0.8510 0.0589 Uiso 1.0 2 calc R
H14 H 0.756(4) 0.437(2) 1.0102(17) 0.058(6) Uiso 1.0 2 d .
H16A H 0.8111 0.1390 0.5703 0.0817 Uiso 1.0 2 calc R
H16B H 0.5668 0.1458 0.4978 0.0817 Uiso 1.0 2 calc R
H17A H 0.8226 0.3566 0.4954 0.0861 Uiso 1.0 2 calc R
H17B H 0.5633 0.3837 0.5363 0.0861 Uiso 1.0 2 calc R

loop_
_atom_site_aniso_label
_atom_site_aniso_U_11
_atom_site_aniso_U_22
_atom_site_aniso_U_33
_atom_site_aniso_U_12
_atom_site_aniso_U_13
_atom_site_aniso_U_23
Cl1 0.0807(5) 0.0902(5) 0.0636(4) 0.0118(4) 0.0304(3) 0.0183(3)
O20 0.0829(12) 0.0978(13) 0.0699(11) -0.0315(10) 0.0197(9) 0.0108(9)
C1 0.0371(9) 0.0417(10) 0.0438(10) 0.0010(7) 0.0018(7) -0.0038(7)
C2 0.0449(10) 0.0400(10) 0.0451(10) 0.0008(7) 0.0044(8) -0.0007(7)
C3 0.0417(10) 0.0393(9) 0.0460(10) 0.0029(7) 0.0061(8) -0.0017(7)
C4 0.0476(10) 0.0410(10) 0.0501(11) -0.0008(8) 0.0031(8) -0.0002(8)
C5 0.0555(12) 0.0670(13) 0.0464(11) 0.0080(10) 0.0040(10) 0.0051(9)
C6 0.0443(10) 0.0586(12) 0.0496(11) -0.0007(8) -0.0001(9) 0.0018(9)
C7 0.0566(12) 0.0503(11) 0.0539(11) 0.0118(9) 0.0165(9) 0.0088(9)
C8 0.0533(12) 0.0481(11) 0.0667(13) -0.0039(9) 0.0177(10) -0.0036(9)
C9 0.0441(10) 0.0415(10) 0.0477(10) -0.0062(8) 0.0043(8) -0.0050(8)
C10 0.0475(11) 0.0500(11) 0.0541(11) -0.0046(8) 0.0069(9) -0.0088(9)
C11 0.0472(11) 0.0490(11) 0.0465(10) -0.0070(8) 0.0006(8) -0.0073(8)
C12 0.0647(13) 0.0505(11) 0.0488(11) -0.0080(9) 0.0011(10) -0.0063(9)
C13 0.0473(10) 0.0440(10) 0.0537(11) -0.0081(8) 0.0022(9) -0.0027(8)
C15 0.0719(14) 0.0483(11) 0.0548(12) -0.0025(10) 0.0093(10) 0.0081(9)
C16 0.0917(17) 0.0644(14) 0.0469(12) -0.0040(12) 0.0096(11) -0.0033(10)
C17 0.1004(19) 0.0672(14) 0.0467(12) -0.0032(13) 0.0065(12) 0.0076(10)

loop_
_atom_type_symbol
_atom_type_description
_atom_type_scat_dispersion_real
_atom_type_scat_dispersion_imag
_atom_type_scat_source
C C 0.0033 0.0016
;
International Tables for Crystallography
(1992, Vol. C, Tables 4.2.6.8 and 6.1.1.4)
;
H H 0.0000 0.0000
;
International Tables for Crystallography
(1992, Vol. C, Table 6.1.1.4)
;
Cl Cl 0.1484 0.1585
;
International Tables for Crystallography
(1992, Vol. C, Tables 4.2.6.8 and 6.1.1.4)
;
O O 0.0106 0.0060
;
International Tables for Crystallography
(1992, Vol. C, Tables 4.2.6.8 and 6.1.1.4)
;

loop_
_geom_angle_atom_site_label_1
_geom_angle_atom_site_label_2
_geom_angle_atom_site_label_3
_geom_angle
_geom_angle_publ_flag
C3 C1 C9 118.52(14) yes
C3 C1 C11 121.24(16) yes
C9 C1 C11 120.22(16) yes
C4 C2 C9 110.48(14) yes
C4 C2 C12 111.14(14) yes
C9 C2 C12 111.86(15) yes
C1 C3 C6 122.17(16) yes
C1 C3 C10 121.70(16) yes
C6 C3 C10 116.12(17) yes
C2 C4 C13 110.69(15) yes
C2 C4 C15 110.37(15) yes
C13 C4 C15 112.48(16) yes
C6 C5 C7 119.30(18) yes
C3 C6 C5 122.41(18) yes
Cl1 C7 C5 119.79(15) yes
Cl1 C7 C8 119.78(16) yes
C5 C7 C8 120.42(19) yes
C7 C8 C10 119.73(18) yes
C1 C9 C2 114.78(14) yes
C3 C10 C8 121.99(17) yes
C1 C11 C13 125.34(17) yes
C2 C12 C16 112.41(17) yes
C4 C13 C11 112.17(15) yes
O20 C15 C4 122.12(18) yes
O20 C15 C17 122.8(2) yes
C4 C15 C17 115.07(18) yes
C12 C16 C17 111.03(18) yes
C15 C17 C16 109.29(18) yes
C4 C2 H2 107.725 no
C9 C2 H2 107.720 no
C12 C2 H2 107.727 no
C2 C4 H4 107.704 no
C13 C4 H4 107.700 no
C15 C4 H4 107.703 no
C6 C5 H5 121.241 no
C7 C5 H5 119.456 no
C3 C6 H6 118.794 no
C5 C6 H6 118.794 no
C7 C8 H8 120.140 no
C10 C8 H8 120.126 no
C1 C9 H9A 108.572 no
C1 C9 H9B 108.571 no
C2 C9 H9A 108.574 no
C2 C9 H9B 108.569 no
H9A C9 H9B 107.549 no
C3 C10 H10 119.006 no
C8 C10 H10 118.999 no
C1 C11 H14 116.0(13) no
C13 C11 H14 118.5(13) no
C2 C12 H12A 109.122 no
C2 C12 H12B 109.123 no
C16 C12 H12A 109.117 no
C16 C12 H12B 109.113 no
H12A C12 H12B 107.854 no
C4 C13 H13A 109.176 no
C4 C13 H13B 109.176 no
C11 C13 H13A 109.170 no
C11 C13 H13B 109.171 no
H13A C13 H13B 107.884 no
C12 C16 H16A 109.427 no
C12 C16 H16B 109.428 no
C17 C16 H16A 109.435 no
C17 C16 H16B 109.438 no
H16A C16 H16B 108.028 no
C15 C17 H17A 109.816 no
C15 C17 H17B 109.821 no
C16 C17 H17A 109.824 no
C16 C17 H17B 109.818 no
H17A C17 H17B 108.257 no

loop_
_geom_bond_atom_site_label_1
_geom_bond_atom_site_label_2
_geom_bond_distance
_geom_bond_publ_flag
Cl1 C7 1.743(2) yes
O20 C15 1.215(3) yes
C1 C3 1.480(3) yes
C1 C9 1.514(3) yes
C1 C11 1.339(3) yes
C2 C4 1.539(3) yes
C2 C9 1.530(3) yes
C2 C12 1.527(3) yes
C3 C6 1.408(3) yes
C3 C10 1.398(3) yes
C4 C13 1.518(3) yes
C4 C15 1.513(3) yes
C5 C6 1.371(3) yes
C5 C7 1.385(3) yes
C7 C8 1.374(3) yes
C8 C10 1.381(3) yes
C11 C13 1.490(3) yes
C12 C16 1.522(3) yes
C15 C17 1.510(3) yes
C16 C17 1.521(4) yes
C2 H2 0.980 no
C4 H4 0.980 no
C5 H5 0.961 no
C6 H6 0.930 no
C8 H8 0.930 no
C9 H9A 0.970 no
C9 H9B 0.970 no
C10 H10 0.930 no
C11 H14 0.94(2) no
C12 H12A 0.970 no
C12 H12B 0.970 no
C13 H13A 0.970 no
C13 H13B 0.970 no
C16 H16A 0.970 no
C16 H16B 0.970 no
C17 H17A 0.970 no
C17 H17B 0.970 no

loop_
_geom_contact_atom_site_label_1
_geom_contact_atom_site_label_2
_geom_contact_distance
_geom_contact_publ_flag
_geom_contact_site_symmetry_2
O20 C2 3.475(3) no .
O20 C13 2.765(3) no .
O20 C16 3.436(3) no .
C1 C4 2.880(3) no .
C2 C11 2.852(3) no .
C2 C17 2.973(3) no .
C3 C7 2.803(3) no .
C4 C16 2.961(3) no .
C5 C10 2.760(3) no .
C6 C8 2.751(3) no .
C6 C11 2.958(3) no .
C9 C10 2.979(3) no .
C9 C13 2.965(3) no .
C12 C15 2.889(3) no .
C6 C8 3.397(3) no 1_655
C8 C6 3.397(3) no 1_455
Cl1 H5 2.8065 no .
Cl1 H8 2.7978 no .
O20 H2 3.4541 no .
O20 H4 2.9798 no .
O20 H13A 2.5751 no .
O20 H13B 2.8006 no .
O20 H16A 3.4157 no .
O20 H17A 2.4995 no .
O20 H17B 2.9939 no .
C1 H2 2.8657 no .
C1 H4 3.0266 no .
C1 H6 2.6800 no .
C1 H10 2.6650 no .
C1 H13A 3.0283 no .
C1 H13B 3.1960 no .
C2 H13A 2.8058 no .
C2 H13B 3.3397 no .
C2 H16A 2.7554 no .
C2 H16B 3.3618 no .
C2 H17B 3.3216 no .
C3 H5 3.3049 no .
C3 H8 3.2652 no .
C3 H9A 2.8416 no .
C3 H9B 2.7066 no .
C3 H14 2.55(2) no .
C4 H9A 2.8523 no .
C4 H9B 3.3333 no .
C4 H12A 3.3587 no .
C4 H12B 2.7624 no .
C4 H14 3.34(3) no .
C4 H16A 3.2894 no .
C4 H17A 3.3699 no .
C4 H17B 2.7923 no .
C5 H8 3.2335 no .
C6 H10 3.2264 no .
C6 H14 2.60(3) no .
C7 H6 3.2131 no .
C7 H10 3.2156 no .
C8 H5 3.2561 no .
C9 H4 2.6751 no .
C9 H10 2.6380 no .
C9 H12A 2.7220 no .
C9 H12B 2.6963 no .
C9 H13A 3.4376 no .
C9 H14 3.31(2) no .
C10 H6 3.2238 no .
C10 H9A 2.9004 no .
C10 H9B 2.8879 no .
C11 H2 3.0471 no .
C11 H4 2.7543 no .
C11 H6 2.6874 no .
C11 H9A 3.0210 no .
C11 H9B 3.1456 no .
C12 H4 2.7443 no .
C12 H9A 2.6029 no .
C12 H9B 2.8063 no .
C12 H17A 3.3440 no .
C12 H17B 2.7388 no .
C13 H2 2.6706 no .
C13 H9A 3.4977 no .
C15 H2 2.7248 no .
C15 H12B 3.2326 no .
C15 H13A 2.6380 no .
C15 H13B 2.7704 no .
C15 H16A 2.6968 no .
C15 H16B 3.3107 no .
C16 H2 2.7334 no .
C16 H4 3.3001 no .
C17 H2 3.3027 no .
C17 H4 2.7596 no .
C17 H12A 3.3393 no .
C17 H12B 2.7246 no .
H2 H4 2.8356 no .
H2 H9A 2.8142 no .
H2 H9B 2.2545 no .
H2 H12A 2.3211 no .
H2 H12B 2.8301 no .
H2 H13A 2.6141 no .
H2 H13B 3.5858 no .
H2 H16A 2.5970 no .
H4 H9A 2.6711 no .
H4 H9B 3.5933 no .
H4 H12B 2.6219 no .
H4 H13A 2.8176 no .
H4 H13B 2.2742 no .
H4 H14 3.5185 no .
H4 H17B 2.6487 no .
H5 H6 2.3171 no .
H6 H14 2.1304 no .
H8 H10 2.2985 no .
H9A H10 2.3479 no .
H9A H12A 2.8272 no .
H9A H12B 2.4085 no .
H9B H10 2.5060 no .
H9B H12A 2.6516 no .
H9B H12B 3.0993 no .
H12A H16A 2.3332 no .
H12A H16B 2.3544 no .
H12B H16A 2.8326 no .
H12B H16B 2.3301 no .
H12B H17B 2.5993 no .
H13A H14 2.5265 no .
H13B H14 2.3259 no .
H16A H17A 2.3317 no .
H16A H17B 2.8376 no .
H16B H17A 2.3740 no .
H16B H17B 2.3355 no .
Cl1 H2 3.5493 no 2_657
Cl1 H5 3.3677 no 1_455
Cl1 H12A 3.3798 no 2_557
Cl1 H12A 3.2558 no 2_657
Cl1 H16A 3.2110 no 1_456
Cl1 H16A 3.0486 no 2_657
Cl1 H16B 3.4075 no 1_456
Cl1 H16B 3.1827 no 1_556
Cl1 H17A 3.1432 no 1_456
O20 H4 2.9112 no 1_655
O20 H5 3.2528 no 2_767
O20 H6 3.2131 no 2_767
O20 H12B 3.1982 no 1_655
O20 H17A 2.7717 no 2_766
O20 H17B 3.4394 no 1_655
C1 H10 3.5275 no 1_655
C1 H13A 3.4493 no 1_455
C1 H14 3.40(2) no 2_667
C3 H8 3.3738 no 1_655
C3 H9B 3.4419 no 2_657
C3 H13B 3.1071 no 2_667
C3 H14 3.47(2) no 2_667
C5 H4 3.1622 no 2_667
C5 H8 3.5964 no 1_655
C5 H12A 3.3078 no 2_657
C5 H13B 2.9298 no 2_667
C5 H16B 3.5136 no 1_556
C6 H4 3.2651 no 2_667
C6 H8 2.9893 no 1_655
C6 H9B 3.5876 no 2_657
C6 H13B 2.9371 no 2_667
C6 H13B 3.5807 no 2_767
C7 H2 3.3650 no 2_657
C7 H6 3.3437 no 1_455
C7 H9B 3.4904 no 2_657
C7 H12A 3.1781 no 2_657
C7 H13B 3.0728 no 2_667
C8 H2 3.2554 no 2_657
C8 H6 2.9774 no 1_455
C8 H9B 3.3041 no 2_657
C8 H10 3.0763 no 2_557
C8 H13B 3.2275 no 2_667
C9 H8 3.3227 no 2_557
C9 H13A 3.3724 no 1_455
C10 H6 3.5971 no 1_455
C10 H8 3.3062 no 2_557
C10 H9B 3.2629 no 2_657
C10 H10 3.2444 no 2_557
C10 H13B 3.2340 no 2_667
C11 H10 3.4490 no 1_655
C11 H13A 3.3996 no 2_767
C11 H13B 3.3802 no 2_767
C11 H14 3.29(2) no 2_667
C11 H14 3.212(19) no 2_767
C12 H16B 3.4187 no 2_656
C13 H6 3.2314 no 2_767
C13 H9A 3.4565 no 1_655
C13 H14 2.90(2) no 2_767
C15 H12B 3.5221 no 1_655
C15 H17A 3.5461 no 2_766
C16 H5 3.4591 no 1_554
C16 H12A 3.5915 no 2_656
C16 H16B 3.3626 no 2_656
C17 H5 3.2399 no 1_554
C17 H17B 3.3570 no 2_666
H2 Cl1 3.5493 no 2_657
H2 C7 3.3650 no 2_657
H2 C8 3.2554 no 2_657
H2 H8 3.1495 no 2_657
H2 H9A 2.8424 no 1_655
H2 H10 3.2315 no 1_655
H2 H12B 3.5446 no 1_655
H4 O20 2.9112 no 1_455
H4 C5 3.1622 no 2_667
H4 C6 3.2651 no 2_667
H4 H5 3.0062 no 2_667
H4 H6 3.1700 no 2_667
H4 H13A 3.3220 no 1_455
H5 Cl1 3.3677 no 1_655
H5 O20 3.2528 no 2_767
H5 C16 3.4591 no 1_556
H5 C17 3.2399 no 1_556
H5 H4 3.0062 no 2_667
H5 H12A 3.2954 no 2_657
H5 H13B 3.4004 no 2_667
H5 H16B 2.8092 no 1_556
H5 H17A 2.8440 no 1_556
H5 H17B 3.0339 no 1_556
H6 O20 3.2131 no 2_767
H6 C7 3.3437 no 1_655
H6 C8 2.9774 no 1_655
H6 C10 3.5971 no 1_655
H6 C13 3.2314 no 2_767
H6 H4 3.1700 no 2_667
H6 H8 2.8262 no 1_655
H6 H13A 2.9025 no 2_767
H6 H13B 3.3912 no 2_667
H6 H13B 2.6525 no 2_767
H8 C3 3.3738 no 1_455
H8 C5 3.5964 no 1_455
H8 C6 2.9893 no 1_455
H8 C9 3.3227 no 2_557
H8 C10 3.3062 no 2_557
H8 H2 3.1495 no 2_657
H8 H6 2.8262 no 1_455
H8 H9A 3.0372 no 2_557
H8 H9B 2.6950 no 2_557
H8 H10 2.5196 no 2_557
H9A C13 3.4565 no 1_455
H9A H2 2.8424 no 1_455
H9A H8 3.0372 no 2_557
H9A H13A 2.5910 no 1_455
H9B C3 3.4419 no 2_657
H9B C6 3.5876 no 2_657
H9B C7 3.4904 no 2_657
H9B C8 3.3041 no 2_657
H9B C10 3.2629 no 2_657
H9B H8 2.6950 no 2_557
H10 C1 3.5275 no 1_455
H10 C8 3.0763 no 2_557
H10 C10 3.2444 no 2_557
H10 C11 3.4490 no 1_455
H10 H2 3.2315 no 1_455
H10 H8 2.5196 no 2_557
H10 H10 2.8339 no 2_557
H10 H13A 3.2356 no 1_455
H12A Cl1 3.3798 no 2_557
H12A Cl1 3.2558 no 2_657
H12A C5 3.3078 no 2_657
H12A C7 3.1781 no 2_657
H12A C16 3.5915 no 2_656
H12A H5 3.2954 no 2_657
H12A H16B 2.7352 no 2_656
H12B O20 3.1982 no 1_455
H12B C15 3.5221 no 1_455
H12B H2 3.5446 no 1_455
H12B H16A 2.9781 no 1_455
H13A C1 3.4493 no 1_655
H13A C9 3.3724 no 1_655
H13A C11 3.3996 no 2_767
H13A H4 3.3220 no 1_655
H13A H6 2.9025 no 2_767
H13A H9A 2.5910 no 1_655
H13A H10 3.2356 no 1_655
H13A H14 2.5040 no 2_767
H13B C3 3.1071 no 2_667
H13B C5 2.9298 no 2_667
H13B C6 2.9371 no 2_667
H13B C6 3.5807 no 2_767
H13B C7 3.0728 no 2_667
H13B C8 3.2275 no 2_667
H13B C10 3.2340 no 2_667
H13B C11 3.3802 no 2_767
H13B H5 3.4004 no 2_667
H13B H6 3.3912 no 2_667
H13B H6 2.6525 no 2_767
H13B H14 2.6667 no 2_767
H14 C1 3.40(2) no 2_667
H14 C3 3.47(2) no 2_667
H14 C11 3.29(2) no 2_667
H14 C11 3.212(19) no 2_767
H14 C13 2.90(2) no 2_767
H14 H13A 2.5040 no 2_767
H14 H13B 2.6667 no 2_767
H14 H14 3.11(3) no 2_667
H14 H14 2.86(3) no 2_767
H16A Cl1 3.2110 no 1_654
H16A Cl1 3.0486 no 2_657
H16A H12B 2.9781 no 1_655
H16A H16B 3.3537 no 2_656
H16B Cl1 3.1827 no 1_554
H16B Cl1 3.4075 no 1_654
H16B C5 3.5136 no 1_554
H16B C12 3.4187 no 2_656
H16B C16 3.3626 no 2_656
H16B H5 2.8092 no 1_554
H16B H12A 2.7352 no 2_656
H16B H16A 3.3537 no 2_656
H16B H16B 2.8546 no 2_656
H17A Cl1 3.1432 no 1_654
H17A O20 2.7717 no 2_766
H17A C15 3.5461 no 2_766
H17A H5 2.8440 no 1_554
H17A H17A 3.2415 no 2_766
H17A H17B 3.4044 no 2_666
H17B O20 3.4394 no 1_455
H17B C17 3.3570 no 2_666
H17B H5 3.0339 no 1_554
H17B H17A 3.4044 no 2_666
H17B H17B 2.5779 no 2_666

loop_
_geom_torsion_atom_site_label_1
_geom_torsion_atom_site_label_2
_geom_torsion_atom_site_label_3
_geom_torsion_atom_site_label_4
_geom_torsion
_geom_torsion_publ_flag
C3 C1 C9 C2 -169.39(14) no
C9 C1 C3 C6 159.70(15) no
C9 C1 C3 C10 -21.7(3) no
C3 C1 C11 C13 -178.17(15) no
C11 C1 C3 C6 -22.0(3) no
C11 C1 C3 C10 156.66(16) no
C9 C1 C11 C13 0.1(3) no
C11 C1 C9 C2 12.2(3) no
C4 C2 C9 C1 -41.27(19) no
C9 C2 C4 C13 58.99(18) no
C9 C2 C4 C15 -175.83(13) no
C4 C2 C12 C16 54.2(2) no
C12 C2 C4 C13 -176.22(14) no
C12 C2 C4 C15 -51.04(19) no
C9 C2 C12 C16 178.20(13) no
C12 C2 C9 C1 -165.64(13) no
C1 C3 C6 C5 177.37(15) no
C1 C3 C10 C8 -177.52(15) no
C6 C3 C10 C8 1.2(3) no
C10 C3 C6 C5 -1.3(3) no
C2 C4 C13 C11 -46.6(2) no
C2 C4 C15 O20 -124.37(19) no
C2 C4 C15 C17 53.7(2) no
C13 C4 C15 O20 -0.2(3) no
C13 C4 C15 C17 177.82(14) no
C15 C4 C13 C11 -170.60(14) no
C6 C5 C7 Cl1 -178.65(16) no
C6 C5 C7 C8 0.2(3) no
C7 C5 C6 C3 0.7(3) no
Cl1 C7 C8 C10 178.52(13) no
C5 C7 C8 C10 -0.3(3) no
C7 C8 C10 C3 -0.4(3) no
C1 C11 C13 C4 17.7(3) no
C2 C12 C16 C17 -56.8(3) no
O20 C15 C17 C16 122.3(3) no
C4 C15 C17 C16 -55.7(3) no
C12 C16 C17 C15 55.5(3) no
